data_7127225
loop_
_publ_author_name
'Wang, Kai'
'Jiang, Chenghao'
'Zhang, Zhenming'
'Han, Chunyu'
'Wang, Xuewei'
'Li, Yaping'
'Chen, Kaiting'
'Zhao, Junfeng'

_publ_section_title
;
 Cut and sew: benzofuran-ring-opening enabled cyclopentenone ring
 formation.
;
_journal_issue 84
_journal_name_full 'Chemical communications (Cambridge, England)'
_journal_page_first 12817
_journal_page_last 12820
_journal_paper_doi 10.1039/d0cc05271j
_journal_volume 56
_journal_year 2020
_chemical_formula_sum 'C25 H22 N2 O8'
_chemical_formula_weight 478.44
_space_group_crystal_system monoclinic
_space_group_IT_number 14
_space_group_name_Hall '-P 2yn'
_space_group_name_H-M_alt 'P 1 21/n 1'
_atom_sites_solution_hydrogens geom
_audit_block_doi 10.5517/ccdc.csd.cc24t7mv
_audit_creation_method SHELXL-2014/7
_audit_update_record
;
2020-03-15 deposited with the CCDC.	2020-09-09 downloaded from the CCDC.
;
_cell_angle_alpha 90
_cell_angle_beta 102.070(4)
_cell_angle_gamma 90
_cell_formula_units_Z 4
_cell_length_a 8.1947(4)
_cell_length_b 22.1997(8)
_cell_length_c 12.9203(5)
_cell_measurement_reflns_used 7547
_cell_measurement_temperature 293(2)
_cell_measurement_theta_max 26.9360
_cell_measurement_theta_min 3.8550
_cell_volume 2298.50(17)
_computing_cell_refinement 'CrysAlisPro 1.171.39.37b (Rigaku OD, 2017)'
_computing_data_collection 'CrysAlisPro 1.171.39.37b (Rigaku OD, 2017)'
_computing_data_reduction 'CrysAlisPro 1.171.39.37b (Rigaku OD, 2017)'
_computing_structure_refinement 'SHELXL-2014/7 (Sheldrick, 2014)'
_computing_structure_solution 'SHELXL-2015 (Sheldrick, 2015)'
_diffrn_ambient_temperature 293(2)
_diffrn_detector 'CCD plate'
_diffrn_detector_type EosS2
_diffrn_measured_fraction_theta_full 0.998
_diffrn_measured_fraction_theta_max 0.998
_diffrn_measurement_device 'four-circle diffractometer'
_diffrn_measurement_device_type 'SuperNova, Single source at offset/far, EosS2'
_diffrn_measurement_method '\w scans'
_diffrn_radiation_monochromator mirror
_diffrn_radiation_probe x-ray
_diffrn_radiation_type 'Mo K\a'
_diffrn_radiation_wavelength 0.71073
_diffrn_reflns_av_R_equivalents 0.0237
_diffrn_reflns_av_unetI/netI 0.0204
_diffrn_reflns_Laue_measured_fraction_full 0.998
_diffrn_reflns_Laue_measured_fraction_max 0.998
_diffrn_reflns_limit_h_max 10
_diffrn_reflns_limit_h_min -10
_diffrn_reflns_limit_k_max 27
_diffrn_reflns_limit_k_min -27
_diffrn_reflns_limit_l_max 16
_diffrn_reflns_limit_l_min -16
_diffrn_reflns_number 21510
_diffrn_reflns_point_group_measured_fraction_full 0.998
_diffrn_reflns_point_group_measured_fraction_max 0.998
_diffrn_reflns_theta_full 25.242
_diffrn_reflns_theta_max 26.372
_diffrn_reflns_theta_min 3.283
_diffrn_source 'micro-focus sealed X-ray tube'
_diffrn_source_type 'SuperNova (Mo) X-ray Source'
_exptl_absorpt_coefficient_mu 0.104
_exptl_absorpt_correction_T_max 1.00000
_exptl_absorpt_correction_T_min 0.77395
_exptl_absorpt_correction_type multi-scan
_exptl_absorpt_process_details
;
CrysAlisPro 1.171.39.37b (Rigaku Oxford Diffraction, 2017)
Empirical absorption correction using spherical harmonics,
 implemented in SCALE3 ABSPACK scaling algorithm.
;
_exptl_crystal_colour colorless
_exptl_crystal_density_diffrn 1.383
_exptl_crystal_description needle
_exptl_crystal_F_000 1000
_exptl_crystal_size_max 0.060
_exptl_crystal_size_mid 0.040
_exptl_crystal_size_min 0.030
_refine_diff_density_max 0.226
_refine_diff_density_min -0.171
_refine_diff_density_rms 0.038
_refine_ls_extinction_method none
_refine_ls_goodness_of_fit_ref 1.019
_refine_ls_hydrogen_treatment constr
_refine_ls_matrix_type full
_refine_ls_number_parameters 317
_refine_ls_number_reflns 4693
_refine_ls_number_restraints 0
_refine_ls_restrained_S_all 1.019
_refine_ls_R_factor_all 0.0675
_refine_ls_R_factor_gt 0.0531
_refine_ls_shift/su_max 0.000
_refine_ls_shift/su_mean 0.000
_refine_ls_structure_factor_coef Fsqd
_refine_ls_weighting_details 'w=1/[\s^2^(Fo^2^)+(0.0723P)^2^+1.3409P] where P=(Fo^2^+2Fc^2^)/3'
_refine_ls_weighting_scheme calc
_refine_ls_wR_factor_gt 0.1504
_refine_ls_wR_factor_ref 0.1608
_reflns_Friedel_coverage 0.000
_reflns_number_gt 3726
_reflns_number_total 4693
_reflns_threshold_expression 'I > 2\s(I)'
_cod_data_source_file d0cc05271j2.cif
_cod_data_source_block WXW20180522
_cod_depositor_comments 'Adding full bibliography for 7127225.cif.'
_cod_original_sg_symbol_H-M 'P 21/n'
_cod_database_code 7127225
_shelx_shelxl_version_number 2014/7
_shelx_space_group_comment
;
The symmetry employed for this shelxl refinement is uniquely defined
by the following loop, which should always be used as a source of
symmetry information in preference to the above space-group names.
They are only intended as comments.
;
_shelx_estimated_absorpt_t_min 0.994
_shelx_estimated_absorpt_t_max 0.997

loop_
_space_group_symop_operation_xyz
'x, y, z'
'-x+1/2, y+1/2, -z+1/2'
'-x, -y, -z'
'x-1/2, -y-1/2, z-1/2'

loop_
_atom_site_label
_atom_site_type_symbol
_atom_site_fract_x
_atom_site_fract_y
_atom_site_fract_z
_atom_site_U_iso_or_equiv
_atom_site_adp_type
_atom_site_occupancy
_atom_site_site_symmetry_order
_atom_site_calc_flag
_atom_site_refinement_flags_posn
_atom_site_refinement_flags_adp
_atom_site_refinement_flags_occupancy
_atom_site_disorder_assembly
_atom_site_disorder_group
O3 O 0.71978(18) 0.28266(6) 0.23323(11) 0.0413(4) Uani 1 1 d . . . . .
O2 O 0.4120(2) 0.34228(7) 0.24656(14) 0.0529(4) Uani 1 1 d . . . . .
O4 O 0.5498(2) 0.20221(7) 0.22826(13) 0.0575(5) Uani 1 1 d . . . . .
O8 O 0.8259(3) 0.40386(8) 0.55452(15) 0.0682(5) Uani 1 1 d . . . . .
O7 O 0.7287(3) 0.37494(9) 0.68786(14) 0.0749(6) Uani 1 1 d . . . . .
N2 N 0.7609(3) 0.36655(9) 0.60150(16) 0.0524(5) Uani 1 1 d . . . . .
O6 O 0.5481(2) 0.16743(11) 0.70435(15) 0.0770(6) Uani 1 1 d . . . . .
O1 O 0.4137(3) 0.40058(11) 0.48106(16) 0.0807(6) Uani 1 1 d . . . . .
N1 N 0.5853(3) 0.15687(11) 0.61993(18) 0.0629(6) Uani 1 1 d . . . . .
C20 C 0.6612(3) 0.24830(9) 0.39333(16) 0.0385(4) Uani 1 1 d . . . . .
C19 C 0.6357(3) 0.24071(9) 0.27682(16) 0.0398(5) Uani 1 1 d . . . . .
O5 O 0.5900(4) 0.10659(10) 0.58262(17) 0.1004(9) Uani 1 1 d . . . . .
C24 C 0.7169(3) 0.30792(9) 0.54993(17) 0.0419(5) Uani 1 1 d . . . . .
C25 C 0.7148(3) 0.30230(9) 0.44357(16) 0.0407(5) Uani 1 1 d . . . . .
H25 H 0.7485 0.3340 0.4060 0.049 Uiso 1 1 calc R U . . .
C11 C 0.5928(3) 0.39294(9) 0.15017(16) 0.0419(5) Uani 1 1 d . . . . .
C18 C 0.6838(3) 0.28758(9) 0.12209(16) 0.0418(5) Uani 1 1 d . . . . .
C12 C 0.4925(3) 0.38627(9) 0.23156(16) 0.0405(5) Uani 1 1 d . . . . .
C13 C 0.6242(3) 0.34299(9) 0.08112(17) 0.0440(5) Uani 1 1 d . . . . .
C22 C 0.6288(3) 0.20790(10) 0.55817(17) 0.0450(5) Uani 1 1 d . . . . .
C21 C 0.6177(3) 0.20045(9) 0.45132(17) 0.0428(5) Uani 1 1 d . . . . .
H21 H 0.5818 0.1641 0.4185 0.051 Uiso 1 1 calc R U . . .
C10 C 0.6396(3) 0.45086(10) 0.14640(17) 0.0454(5) Uani 1 1 d . . . . .
C4 C 0.5041(3) 0.44431(10) 0.29386(17) 0.0458(5) Uani 1 1 d . . . . .
H4 H 0.5875 0.4381 0.3594 0.055 Uiso 1 1 calc R U . . .
C23 C 0.6750(3) 0.26134(10) 0.60975(17) 0.0468(5) Uani 1 1 d . . . . .
H23 H 0.6778 0.2658 0.6817 0.056 Uiso 1 1 calc R U . . .
C5 C 0.5784(3) 0.48943(10) 0.22658(18) 0.0482(5) Uani 1 1 d . . . . .
H5 H 0.4880 0.5151 0.1888 0.058 Uiso 1 1 calc R U . . .
C17 C 0.7185(3) 0.24107(11) 0.05966(19) 0.0558(6) Uani 1 1 d . . . . .
H17 H 0.7607 0.2048 0.0899 0.067 Uiso 1 1 calc R U . . .
C2 C 0.3069(3) 0.42609(12) 0.4182(2) 0.0579(6) Uani 1 1 d . . . . .
C9 C 0.7436(4) 0.48014(11) 0.0787(2) 0.0607(7) Uani 1 1 d . . . . .
H9A H 0.6733 0.5052 0.0260 0.073 Uiso 1 1 calc R U . . .
H9B H 0.7940 0.4495 0.0421 0.073 Uiso 1 1 calc R U . . .
C3 C 0.3431(3) 0.46126(12) 0.3253(2) 0.0599(7) Uani 1 1 d . . . . .
H3A H 0.3467 0.5038 0.3427 0.072 Uiso 1 1 calc R U . . .
H3B H 0.2519 0.4552 0.2650 0.072 Uiso 1 1 calc R U . . .
C14 C 0.5960(4) 0.34933(12) -0.02834(19) 0.0625(7) Uani 1 1 d . . . . .
H14 H 0.5552 0.3857 -0.0591 0.075 Uiso 1 1 calc R U . . .
C16 C 0.6893(4) 0.24917(13) -0.0490(2) 0.0706(8) Uani 1 1 d . . . . .
H16 H 0.7118 0.2183 -0.0926 0.085 Uiso 1 1 calc R U . . .
C6 C 0.7150(4) 0.52963(12) 0.2870(2) 0.0667(7) Uani 1 1 d . . . . .
H6A H 0.7932 0.5053 0.3365 0.080 Uiso 1 1 calc R U . . .
H6B H 0.6662 0.5588 0.3274 0.080 Uiso 1 1 calc R U . . .
C8 C 0.8794(4) 0.51852(13) 0.1454(3) 0.0710(8) Uani 1 1 d . . . . .
H8A H 0.9599 0.4925 0.1899 0.085 Uiso 1 1 calc R U . . .
H8B H 0.9371 0.5407 0.0992 0.085 Uiso 1 1 calc R U . . .
C1 C 0.1307(4) 0.42608(16) 0.4287(2) 0.0750(8) Uani 1 1 d . . . . .
H1A H 0.1204 0.4035 0.4904 0.112 Uiso 1 1 calc R U . . .
H1B H 0.0626 0.4080 0.3670 0.112 Uiso 1 1 calc R U . . .
H1C H 0.0947 0.4668 0.4355 0.112 Uiso 1 1 calc R U . . .
C15 C 0.6273(5) 0.30297(14) -0.0918(2) 0.0775(9) Uani 1 1 d . . . . .
H15 H 0.6061 0.3082 -0.1648 0.093 Uiso 1 1 calc R U . . .
C7 C 0.8085(4) 0.56272(13) 0.2147(3) 0.0762(9) Uani 1 1 d . . . . .
H7A H 0.8988 0.5859 0.2571 0.091 Uiso 1 1 calc R U . . .
H7B H 0.7336 0.5905 0.1703 0.091 Uiso 1 1 calc R U . . .

loop_
_atom_site_aniso_label
_atom_site_aniso_U_11
_atom_site_aniso_U_22
_atom_site_aniso_U_33
_atom_site_aniso_U_23
_atom_site_aniso_U_13
_atom_site_aniso_U_12
O3 0.0523(9) 0.0373(7) 0.0354(7) -0.0011(6) 0.0114(6) -0.0051(6)
O2 0.0480(9) 0.0470(9) 0.0661(10) 0.0016(7) 0.0172(8) -0.0038(7)
O4 0.0799(12) 0.0428(9) 0.0462(9) -0.0004(7) 0.0050(8) -0.0174(8)
O8 0.0858(14) 0.0516(10) 0.0693(12) -0.0115(9) 0.0207(10) -0.0157(9)
O7 0.1127(17) 0.0638(12) 0.0517(10) -0.0138(9) 0.0249(11) 0.0101(11)
N2 0.0595(12) 0.0475(11) 0.0487(11) -0.0056(9) 0.0080(9) 0.0068(9)
O6 0.0634(12) 0.1113(17) 0.0620(12) 0.0367(11) 0.0261(10) 0.0046(11)
O1 0.0737(13) 0.1038(16) 0.0676(12) 0.0136(12) 0.0212(11) 0.0254(12)
N1 0.0593(13) 0.0722(15) 0.0545(13) 0.0225(11) 0.0055(10) -0.0144(11)
C20 0.0401(11) 0.0366(10) 0.0382(10) 0.0030(8) 0.0071(9) 0.0033(8)
C19 0.0469(12) 0.0312(10) 0.0402(11) 0.0023(8) 0.0064(9) 0.0010(9)
O5 0.164(3) 0.0631(13) 0.0684(13) 0.0153(11) 0.0106(14) -0.0474(15)
C24 0.0407(11) 0.0419(11) 0.0424(11) -0.0012(9) 0.0066(9) 0.0052(9)
C25 0.0449(11) 0.0348(10) 0.0419(11) 0.0049(8) 0.0080(9) 0.0030(8)
C11 0.0490(12) 0.0393(11) 0.0360(10) 0.0027(8) 0.0057(9) 0.0023(9)
C18 0.0496(12) 0.0413(11) 0.0357(10) -0.0044(8) 0.0119(9) -0.0052(9)
C12 0.0399(11) 0.0386(11) 0.0416(11) 0.0025(9) 0.0050(9) 0.0049(9)
C13 0.0539(13) 0.0425(11) 0.0367(11) -0.0013(9) 0.0121(9) -0.0045(9)
C22 0.0420(11) 0.0489(12) 0.0443(12) 0.0141(10) 0.0092(9) -0.0008(9)
C21 0.0449(12) 0.0371(10) 0.0451(12) 0.0056(9) 0.0064(9) -0.0006(9)
C10 0.0526(13) 0.0397(11) 0.0418(11) 0.0043(9) 0.0052(10) 0.0026(9)
C4 0.0539(13) 0.0414(11) 0.0420(11) -0.0016(9) 0.0097(10) 0.0059(10)
C23 0.0458(12) 0.0585(14) 0.0373(11) 0.0042(10) 0.0118(9) 0.0047(10)
C5 0.0542(13) 0.0368(11) 0.0513(13) 0.0002(9) 0.0060(10) 0.0054(10)
C17 0.0755(17) 0.0447(12) 0.0507(13) -0.0090(10) 0.0213(12) -0.0027(12)
C2 0.0647(16) 0.0578(14) 0.0546(14) -0.0099(12) 0.0202(13) 0.0131(12)
C9 0.0749(17) 0.0490(13) 0.0619(15) 0.0118(11) 0.0229(13) -0.0020(12)
C3 0.0643(16) 0.0538(14) 0.0646(16) 0.0010(12) 0.0204(13) 0.0192(12)
C14 0.091(2) 0.0572(15) 0.0383(12) 0.0050(11) 0.0114(12) 0.0020(14)
C16 0.102(2) 0.0636(17) 0.0523(15) -0.0201(13) 0.0304(15) -0.0069(15)
C6 0.0754(18) 0.0527(14) 0.0680(17) -0.0139(12) 0.0059(14) -0.0047(13)
C8 0.0651(17) 0.0627(17) 0.085(2) 0.0140(15) 0.0162(15) -0.0096(13)
C1 0.0683(18) 0.093(2) 0.0662(17) -0.0078(16) 0.0209(15) 0.0084(16)
C15 0.119(3) 0.080(2) 0.0362(13) -0.0060(13) 0.0224(15) -0.0081(18)
C7 0.077(2) 0.0512(15) 0.094(2) 0.0003(15) 0.0046(17) -0.0209(14)

loop_
_atom_type_symbol
_atom_type_description
_atom_type_scat_dispersion_real
_atom_type_scat_dispersion_imag
_atom_type_scat_source
C C 0.0033 0.0016 'International Tables Vol C Tables 4.2.6.8 and 6.1.1.4'
H H 0.0000 0.0000 'International Tables Vol C Tables 4.2.6.8 and 6.1.1.4'
N N 0.0061 0.0033 'International Tables Vol C Tables 4.2.6.8 and 6.1.1.4'
O O 0.0106 0.0060 'International Tables Vol C Tables 4.2.6.8 and 6.1.1.4'

loop_
_geom_angle_atom_site_label_1
_geom_angle_atom_site_label_2
_geom_angle_atom_site_label_3
_geom_angle
_geom_angle_site_symmetry_1
_geom_angle_site_symmetry_3
_geom_angle_publ_flag
C19 O3 C18 117.55(16) . . ?
O7 N2 O8 123.9(2) . . ?
O7 N2 C24 118.2(2) . . ?
O8 N2 C24 117.94(19) . . ?
O6 N1 O5 124.5(2) . . ?
O6 N1 C22 118.2(2) . . ?
O5 N1 C22 117.3(2) . . ?
C21 C20 C25 119.96(19) . . ?
C21 C20 C19 117.55(18) . . ?
C25 C20 C19 122.33(18) . . ?
O4 C19 O3 124.68(19) . . ?
O4 C19 C20 123.68(19) . . ?
O3 C19 C20 111.63(17) . . ?
C23 C24 C25 122.7(2) . . ?
C23 C24 N2 118.44(19) . . ?
C25 C24 N2 118.86(19) . . ?
C24 C25 C20 118.76(19) . . ?
C24 C25 H25 120.6 . . ?
C20 C25 H25 120.6 . . ?
C10 C11 C12 109.16(19) . . ?
C10 C11 C13 127.4(2) . . ?
C12 C11 C13 123.30(18) . . ?
C17 C18 C13 122.8(2) . . ?
C17 C18 O3 121.0(2) . . ?
C13 C18 O3 116.09(17) . . ?
O2 C12 C11 126.68(19) . . ?
O2 C12 C4 125.12(19) . . ?
C11 C12 C4 108.20(18) . . ?
C18 C13 C14 116.6(2) . . ?
C18 C13 C11 121.77(19) . . ?
C14 C13 C11 121.6(2) . . ?
C23 C22 C21 122.99(19) . . ?
C23 C22 N1 118.3(2) . . ?
C21 C22 N1 118.6(2) . . ?
C22 C21 C20 118.6(2) . . ?
C22 C21 H21 120.7 . . ?
C20 C21 H21 120.7 . . ?
C11 C10 C9 129.8(2) . . ?
C11 C10 C5 112.3(2) . . ?
C9 C10 C5 117.90(19) . . ?
C3 C4 C12 113.3(2) . . ?
C3 C4 C5 117.60(19) . . ?
C12 C4 C5 104.08(17) . . ?
C3 C4 H4 107.1 . . ?
C12 C4 H4 107.1 . . ?
C5 C4 H4 107.1 . . ?
C24 C23 C22 116.9(2) . . ?
C24 C23 H23 121.6 . . ?
C22 C23 H23 121.6 . . ?
C10 C5 C6 111.8(2) . . ?
C10 C5 C4 104.29(17) . . ?
C6 C5 C4 115.6(2) . . ?
C10 C5 H5 108.3 . . ?
C6 C5 H5 108.3 . . ?
C4 C5 H5 108.3 . . ?
C18 C17 C16 118.9(2) . . ?
C18 C17 H17 120.5 . . ?
C16 C17 H17 120.5 . . ?
O1 C2 C1 121.6(3) . . ?
O1 C2 C3 122.8(2) . . ?
C1 C2 C3 115.5(2) . . ?
C10 C9 C8 110.7(2) . . ?
C10 C9 H9A 109.5 . . ?
C8 C9 H9A 109.5 . . ?
C10 C9 H9B 109.5 . . ?
C8 C9 H9B 109.5 . . ?
H9A C9 H9B 108.1 . . ?
C2 C3 C4 114.4(2) . . ?
C2 C3 H3A 108.7 . . ?
C4 C3 H3A 108.7 . . ?
C2 C3 H3B 108.7 . . ?
C4 C3 H3B 108.7 . . ?
H3A C3 H3B 107.6 . . ?
C15 C14 C13 121.3(2) . . ?
C15 C14 H14 119.4 . . ?
C13 C14 H14 119.4 . . ?
C15 C16 C17 119.5(2) . . ?
C15 C16 H16 120.2 . . ?
C17 C16 H16 120.2 . . ?
C5 C6 C7 112.5(2) . . ?
C5 C6 H6A 109.1 . . ?
C7 C6 H6A 109.1 . . ?
C5 C6 H6B 109.1 . . ?
C7 C6 H6B 109.1 . . ?
H6A C6 H6B 107.8 . . ?
C7 C8 C9 111.8(2) . . ?
C7 C8 H8A 109.3 . . ?
C9 C8 H8A 109.3 . . ?
C7 C8 H8B 109.3 . . ?
C9 C8 H8B 109.3 . . ?
H8A C8 H8B 107.9 . . ?
C2 C1 H1A 109.5 . . ?
C2 C1 H1B 109.5 . . ?
H1A C1 H1B 109.5 . . ?
C2 C1 H1C 109.5 . . ?
H1A C1 H1C 109.5 . . ?
H1B C1 H1C 109.5 . . ?
C14 C15 C16 120.9(2) . . ?
C14 C15 H15 119.6 . . ?
C16 C15 H15 119.6 . . ?
C6 C7 C8 110.7(2) . . ?
C6 C7 H7A 109.5 . . ?
C8 C7 H7A 109.5 . . ?
C6 C7 H7B 109.5 . . ?
C8 C7 H7B 109.5 . . ?
H7A C7 H7B 108.1 . . ?

loop_
_geom_bond_atom_site_label_1
_geom_bond_atom_site_label_2
_geom_bond_distance
_geom_bond_site_symmetry_2
_geom_bond_publ_flag
O3 C19 1.350(2) . ?
O3 C18 1.408(2) . ?
O2 C12 1.216(3) . ?
O4 C19 1.198(3) . ?
O8 N2 1.214(3) . ?
O7 N2 1.214(3) . ?
N2 C24 1.472(3) . ?
O6 N1 1.215(3) . ?
O1 C2 1.204(3) . ?
N1 O5 1.220(3) . ?
N1 C22 1.472(3) . ?
C20 C21 1.388(3) . ?
C20 C25 1.390(3) . ?
C20 C19 1.486(3) . ?
C24 C23 1.377(3) . ?
C24 C25 1.376(3) . ?
C25 H25 0.9300 . ?
C11 C10 1.345(3) . ?
C11 C12 1.471(3) . ?
C11 C13 1.479(3) . ?
C18 C17 1.376(3) . ?
C18 C13 1.387(3) . ?
C12 C4 1.512(3) . ?
C13 C14 1.392(3) . ?
C22 C23 1.374(3) . ?
C22 C21 1.374(3) . ?
C21 H21 0.9300 . ?
C10 C9 1.491(3) . ?
C10 C5 1.508(3) . ?
C4 C3 1.507(3) . ?
C4 C5 1.533(3) . ?
C4 H4 0.9800 . ?
C23 H23 0.9300 . ?
C5 C6 1.514(4) . ?
C5 H5 0.9800 . ?
C17 C16 1.386(4) . ?
C17 H17 0.9300 . ?
C2 C1 1.478(4) . ?
C2 C3 1.513(4) . ?
C9 C8 1.518(4) . ?
C9 H9A 0.9700 . ?
C9 H9B 0.9700 . ?
C3 H3A 0.9700 . ?
C3 H3B 0.9700 . ?
C14 C15 1.373(4) . ?
C14 H14 0.9300 . ?
C16 C15 1.368(4) . ?
C16 H16 0.9300 . ?
C6 C7 1.515(4) . ?
C6 H6A 0.9700 . ?
C6 H6B 0.9700 . ?
C8 C7 1.523(4) . ?
C8 H8A 0.9700 . ?
C8 H8B 0.9700 . ?
C1 H1A 0.9600 . ?
C1 H1B 0.9600 . ?
C1 H1C 0.9600 . ?
C15 H15 0.9300 . ?
C7 H7A 0.9700 . ?
C7 H7B 0.9700 . ?
